data_1534968
loop_
_publ_author_name
'Sobotka, B.M.'
'Moeller, A.'

_publ_section_title
;
 Zur Synthese von Na3 Fe O3, einem ternaeren Oxoferrat(III) mit
 Kettenstruktur
;
_journal_name_full 'Zeitschrift fuer Anorganische und Allgemeine Chemie'
_journal_page_first 2063
_journal_page_last 2065
_journal_volume 629
_journal_year 2003
_chemical_formula_sum 'Fe Na3 O3'
_chemical_name_systematic 'Na3 (Fe O3)'
_space_group_IT_number 14
_symmetry_space_group_name_Hall '-P 2yn'
_symmetry_space_group_name_H-M 'P 1 21/n 1'
_cell_angle_alpha 90
_cell_angle_beta 116.02
_cell_angle_gamma 90
_cell_formula_units_Z 4
_cell_length_a 5.7994
_cell_length_b 12.659
_cell_length_c 5.8283
_cell_volume 384.513
_citation_journal_id_ASTM ZAACAB
_cod_data_source_file Sobotka_ZAACAB_2003_1113.cif
_cod_data_source_block Fe1Na3O3
_cod_original_cell_volume 384.5126
_cod_original_sg_symbol_Hall '-P 2ybc (x-z,y,z)'
_cod_original_formula_sum 'Fe1 Na3 O3'
_cod_database_code 1534968

loop_
_symmetry_equiv_pos_as_xyz
x,y,z
-x+1/2,y+1/2,-z+1/2
-x,-y,-z
x-1/2,-y-1/2,z-1/2

loop_
_atom_site_label
_atom_site_type_symbol
_atom_site_fract_x
_atom_site_fract_y
_atom_site_fract_z
_atom_site_occupancy
_atom_site_U_iso_or_equiv
Na3 Na+1 0.1435 0.22242 0.6979 1 0.0
O1 O-2 0.3745 0.4366 0.195 1 0.0
O2 O-2 0.006 0.3731 0.45 1 0.0
O3 O-2 -0.0747 0.2698 -0.0451 1 0.0
Na2 Na+1 0.2457 0.48514 -0.2211 1 0.0
Na1 Na+1 0.2181 0.09402 0.1451 1 0.0
Fe1 Fe+3 0.1771 0.33505 0.25798 1 0.0
